data_7118591
loop_
_publ_author_name
'Zhu, Yi-Long'
'Jiang, Bo'
'Hao, Wen-Juan'
'Wang, Ai-Fang'
'Qiu, Jiang-Kai'
'Wei, Ping'
'Wang, De-Cai'
'Li, Guigen'
'Tu, Shu-Jiang'

_publ_section_title
;
 A new cascade halosulfonylation of 1,7-enynes toward
 3,4-dihydroquinolin-2(1H)-ones via sulfonyl radical-triggered
 addition/6-exo-dig cyclization.
;
_journal_issue 9
_journal_name_full 'Chemical communications (Cambridge, England)'
_journal_page_first 1907
_journal_page_last 1910
_journal_paper_doi 10.1039/c5cc08895j
_journal_volume 52
_journal_year 2016
_chemical_formula_sum 'C31 H23 Br Cl2 I N O5 S2'
_chemical_formula_weight 831.33
_chemical_name_systematic
; 
 ? 
;
_space_group_IT_number 14
_symmetry_cell_setting monoclinic
_symmetry_space_group_name_Hall '-P 2ybc'
_symmetry_space_group_name_H-M 'P 1 21/c 1'
_atom_sites_solution_hydrogens geom
_atom_sites_solution_primary direct
_atom_sites_solution_secondary difmap
_audit_creation_method SHELXL-97
_audit_update_record
;
2015-10-19 deposited with the CCDC.
2015-12-10 downloaded from the CCDC.
;
_cell_angle_alpha 90.00
_cell_angle_beta 96.076(2)
_cell_angle_gamma 90.00
_cell_formula_units_Z 4
_cell_length_a 11.1901(9)
_cell_length_b 36.490(3)
_cell_length_c 8.1940(7)
_cell_measurement_reflns_used 3004
_cell_measurement_temperature 298(2)
_cell_measurement_theta_max 26.016
_cell_measurement_theta_min 2.484
_cell_volume 3327.0(5)
_computing_cell_refinement 'Bruker SMART'
_computing_data_collection 'Bruker SMART'
_computing_data_reduction 'Bruker SAINT'
_computing_molecular_graphics 'Bruker SHELXTL'
_computing_publication_material 'Bruker SHELXTL'
_computing_structure_refinement 'SHELXL-97 (Sheldrick, 1997)'
_computing_structure_solution 'SHELXS-97 (Sheldrick, 1990)'
_diffrn_ambient_temperature 298(2)
_diffrn_measured_fraction_theta_full 0.996
_diffrn_measured_fraction_theta_max 0.996
_diffrn_measurement_device_type 'CCD area detector'
_diffrn_measurement_method 'phi and omega scans'
_diffrn_radiation_monochromator graphite
_diffrn_radiation_source 'fine-focus sealed tube'
_diffrn_radiation_type MoK\a
_diffrn_radiation_wavelength 0.71073
_diffrn_reflns_av_R_equivalents 0.0000
_diffrn_reflns_av_sigmaI/netI 0.1550
_diffrn_reflns_limit_h_max 13
_diffrn_reflns_limit_h_min -13
_diffrn_reflns_limit_k_max 43
_diffrn_reflns_limit_k_min 0
_diffrn_reflns_limit_l_max 9
_diffrn_reflns_limit_l_min 0
_diffrn_reflns_number 5863
_diffrn_reflns_theta_full 25.02
_diffrn_reflns_theta_max 25.02
_diffrn_reflns_theta_min 2.23
_exptl_absorpt_coefficient_mu 2.489
_exptl_absorpt_correction_T_max 0.8857
_exptl_absorpt_correction_T_min 0.5983
_exptl_absorpt_correction_type multi-scan
_exptl_absorpt_process_details sadabs
_exptl_crystal_colour white
_exptl_crystal_density_diffrn 1.660
_exptl_crystal_density_method 'not measured'
_exptl_crystal_description block
_exptl_crystal_F_000 1640
_exptl_crystal_size_max 0.23
_exptl_crystal_size_mid 0.11
_exptl_crystal_size_min 0.05
_refine_diff_density_max 1.734
_refine_diff_density_min -1.079
_refine_diff_density_rms 0.257
_refine_ls_extinction_method none
_refine_ls_goodness_of_fit_ref 1.062
_refine_ls_hydrogen_treatment constr
_refine_ls_matrix_type full
_refine_ls_number_parameters 391
_refine_ls_number_reflns 5863
_refine_ls_number_restraints 0
_refine_ls_restrained_S_all 1.062
_refine_ls_R_factor_all 0.1942
_refine_ls_R_factor_gt 0.1250
_refine_ls_shift/su_max 0.010
_refine_ls_shift/su_mean 0.000
_refine_ls_structure_factor_coef Fsqd
_refine_ls_weighting_details 'calc w=1/[\s^2^(Fo^2^)+(0.1617P)^2^+3.9708P] where P=(Fo^2^+2Fc^2^)/3'
_refine_ls_weighting_scheme calc
_refine_ls_wR_factor_gt 0.3016
_refine_ls_wR_factor_ref 0.3308
_reflns_number_gt 3152
_reflns_number_total 5863
_reflns_threshold_expression >2sigma(I)
_cod_data_source_file c5cc08895j2.cif
_cod_data_source_block 150606a
_cod_depositor_comments
;
The following automatic conversions were performed:

'_symmetry_cell_setting' value 'Monoclinic' changed to 'monoclinic'
according to
/usr/data/users/saulius/crontab/automatic-downloads/rss-feeds/RSC/lib/dictionaries/cif_core.dic
dictionary named 'cif_core.dic' version 2.4.2 from 2011-04-26.

Automatic conversion script
Id: cif_fix_values 4268 2015-11-12 08:31:59Z antanas 
;
_cod_original_cell_volume 3327.1(5)
_cod_original_sg_symbol_H-M P21/c
_cod_database_code 7118591

loop_
_symmetry_equiv_pos_as_xyz
'x, y, z'
'-x, y+1/2, -z+1/2'
'-x, -y, -z'
'x, -y-1/2, z-1/2'

loop_
_atom_site_label
_atom_site_type_symbol
_atom_site_fract_x
_atom_site_fract_y
_atom_site_fract_z
_atom_site_U_iso_or_equiv
_atom_site_adp_type
_atom_site_occupancy
_atom_site_symmetry_multiplicity
_atom_site_calc_flag
_atom_site_refinement_flags
I1 I 0.56895(11) 0.09618(3) 0.27464(12) 0.0620(5) Uani 1 1 d .
Br1 Br 0.9411(3) 0.18586(9) 1.4806(4) 0.1343(12) Uani 1 1 d .
Cl1 Cl 0.9394(4) 0.09821(14) 0.7612(7) 0.0800(14) Uani 1 1 d .
Cl2 Cl 0.0354(7) 0.0447(3) 0.1250(8) 0.151(3) Uani 1 1 d .
N1 N 0.4206(11) 0.0710(3) 0.7957(13) 0.041(3) Uani 1 1 d .
O1 O 0.2383(10) 0.0985(3) 0.7965(13) 0.053(3) Uani 1 1 d .
O2 O 0.4529(9) 0.0030(3) 0.7651(13) 0.058(3) Uani 1 1 d .
O3 O 0.2870(10) 0.0237(3) 0.9187(12) 0.057(3) Uani 1 1 d .
O4 O 0.6163(11) 0.1911(3) 0.6970(13) 0.063(3) Uani 1 1 d .
O5 O 0.4807(11) 0.2259(3) 0.8588(13) 0.060(3) Uani 1 1 d .
S1 S 0.3566(4) 0.02798(9) 0.7844(4) 0.0458(9) Uani 1 1 d .
S2 S 0.5574(4) 0.19469(9) 0.8437(5) 0.0490(10) Uani 1 1 d .
C1 C 0.3444(14) 0.1015(4) 0.7772(17) 0.044(3) Uani 1 1 d .
C2 C 0.4004(13) 0.1371(3) 0.7198(15) 0.039(3) Uani 1 1 d .
C3 C 0.4841(13) 0.1239(4) 0.5877(16) 0.042(3) Uani 1 1 d .
C4 C 0.5796(13) 0.1008(3) 0.6727(15) 0.037(3) Uani 1 1 d .
C5 C 0.5454(13) 0.0747(4) 0.7751(16) 0.041(3) Uani 1 1 d .
C6 C 0.6331(14) 0.0545(4) 0.8768(17) 0.045(4) Uani 1 1 d .
H6 H 0.6091 0.0369 0.9485 0.054 Uiso 1 1 calc R
C7 C 0.7540(15) 0.0612(4) 0.8687(18) 0.051(4) Uani 1 1 d .
H7 H 0.8121 0.0475 0.9309 0.061 Uiso 1 1 calc R
C8 C 0.7865(14) 0.0885(4) 0.7675(19) 0.052(4) Uani 1 1 d .
C9 C 0.7026(14) 0.1085(4) 0.6662(17) 0.044(3) Uani 1 1 d .
H9 H 0.7269 0.1265 0.5964 0.052 Uiso 1 1 calc R
C10 C 0.2612(14) 0.0301(4) 0.6004(18) 0.048(4) Uani 1 1 d .
C11 C 0.3134(16) 0.0270(4) 0.4554(18) 0.056(4) Uani 1 1 d .
H11 H 0.3956 0.0227 0.4583 0.067 Uiso 1 1 calc R
C12 C 0.2442(17) 0.0303(5) 0.306(2) 0.066(5) Uani 1 1 d .
H12 H 0.2777 0.0279 0.2077 0.079 Uiso 1 1 calc R
C13 C 0.1228(18) 0.0374(5) 0.309(2) 0.071(5) Uani 1 1 d .
C14 C 0.0671(18) 0.0395(5) 0.455(2) 0.076(5) Uani 1 1 d .
H14 H -0.0153 0.0431 0.4528 0.091 Uiso 1 1 calc R
C15 C 0.1397(15) 0.0361(4) 0.605(2) 0.058(4) Uani 1 1 d .
H15 H 0.1070 0.0378 0.7046 0.070 Uiso 1 1 calc R
C16 C 0.4745(13) 0.1530(3) 0.8771(16) 0.043(3) Uani 1 1 d .
H16A H 0.5309 0.1344 0.9216 0.051 Uiso 1 1 calc R
H16B H 0.4198 0.1579 0.9589 0.051 Uiso 1 1 calc R
C17 C 0.6668(15) 0.1939(4) 1.0153(19) 0.055(4) Uani 1 1 d .
C18 C 0.6451(17) 0.2120(5) 1.156(2) 0.064(5) Uani 1 1 d .
H18 H 0.5753 0.2257 1.1584 0.077 Uiso 1 1 calc R
C19 C 0.729(2) 0.2097(5) 1.297(2) 0.080(6) Uani 1 1 d .
H19 H 0.7149 0.2218 1.3934 0.096 Uiso 1 1 calc R
C20 C 0.8301(19) 0.1899(5) 1.292(2) 0.073(5) Uani 1 1 d .
C21 C 0.8476(18) 0.1700(5) 1.151(2) 0.074(5) Uani 1 1 d .
H21 H 0.9138 0.1546 1.1518 0.089 Uiso 1 1 calc R
C22 C 0.7698(17) 0.1726(5) 1.011(2) 0.066(5) Uani 1 1 d .
H22 H 0.7851 0.1605 0.9154 0.079 Uiso 1 1 calc R
C23 C 0.2966(13) 0.1637(4) 0.6608(17) 0.047(4) Uani 1 1 d .
H23A H 0.2487 0.1531 0.5686 0.071 Uiso 1 1 calc R
H23B H 0.3294 0.1866 0.6290 0.071 Uiso 1 1 calc R
H23C H 0.2475 0.1677 0.7483 0.071 Uiso 1 1 calc R
C24 C 0.4607(13) 0.1282(4) 0.4251(16) 0.042(3) Uani 1 1 d .
C25 C 0.3734(13) 0.1499(4) 0.3224(15) 0.041(3) Uani 1 1 d .
C26 C 0.3869(14) 0.1881(4) 0.3173(17) 0.046(4) Uani 1 1 d .
H26 H 0.4500 0.1995 0.3809 0.055 Uiso 1 1 calc R
C27 C 0.3043(14) 0.2089(4) 0.2151(17) 0.048(4) Uani 1 1 d .
H27 H 0.3130 0.2342 0.2149 0.058 Uiso 1 1 calc R
C28 C 0.2104(14) 0.1934(4) 0.1144(18) 0.052(4) Uani 1 1 d .
C29 C 0.1997(14) 0.1549(4) 0.1212(18) 0.052(4) Uani 1 1 d .
H29 H 0.1370 0.1435 0.0569 0.062 Uiso 1 1 calc R
C30 C 0.2798(14) 0.1336(4) 0.2209(17) 0.049(4) Uani 1 1 d .
H30 H 0.2713 0.1082 0.2203 0.059 Uiso 1 1 calc R
C31 C 0.1227(18) 0.2162(5) 0.005(2) 0.078(6) Uani 1 1 d .
H31A H 0.0811 0.2326 0.0716 0.117 Uiso 1 1 calc R
H31B H 0.0658 0.2004 -0.0557 0.117 Uiso 1 1 calc R
H31C H 0.1654 0.2301 -0.0692 0.117 Uiso 1 1 calc R

loop_
_atom_site_aniso_label
_atom_site_aniso_U_11
_atom_site_aniso_U_22
_atom_site_aniso_U_33
_atom_site_aniso_U_23
_atom_site_aniso_U_13
_atom_site_aniso_U_12
I1 0.0868(9) 0.0666(7) 0.0341(6) 0.0003(5) 0.0138(5) 0.0329(6)
Br1 0.115(2) 0.161(3) 0.115(2) 0.0230(19) -0.0435(18) -0.0309(19)
Cl1 0.052(3) 0.099(4) 0.089(4) 0.013(3) 0.010(2) 0.013(2)
Cl2 0.121(6) 0.249(10) 0.072(4) -0.004(5) -0.049(4) 0.008(6)
N1 0.051(8) 0.040(6) 0.033(6) 0.002(5) 0.003(5) 0.003(5)
O1 0.050(7) 0.055(6) 0.055(6) 0.000(5) 0.011(5) -0.001(5)
O2 0.070(7) 0.034(5) 0.067(7) -0.009(5) -0.004(6) 0.014(5)
O3 0.075(7) 0.053(6) 0.047(6) 0.014(5) 0.017(5) -0.014(5)
O4 0.092(9) 0.054(6) 0.047(6) 0.006(5) 0.028(6) -0.005(6)
O5 0.084(8) 0.038(5) 0.060(7) -0.005(5) 0.011(6) 0.008(5)
S1 0.061(2) 0.0355(19) 0.040(2) 0.0071(16) 0.0029(17) 0.0010(17)
S2 0.072(3) 0.0322(18) 0.045(2) 0.0010(16) 0.0137(19) -0.0017(17)
C1 0.051(10) 0.042(8) 0.037(8) -0.001(6) 0.005(7) 0.002(7)
C2 0.058(9) 0.031(7) 0.028(7) 0.004(6) 0.007(6) 0.002(6)
C3 0.057(9) 0.033(7) 0.035(8) 0.006(6) 0.009(7) 0.006(6)
C4 0.051(9) 0.028(7) 0.031(7) 0.000(6) 0.007(6) 0.009(6)
C5 0.052(10) 0.037(7) 0.033(7) 0.005(6) 0.003(6) 0.006(6)
C6 0.058(10) 0.040(8) 0.036(8) 0.006(6) 0.001(7) 0.007(7)
C7 0.054(10) 0.049(9) 0.048(9) 0.000(7) -0.003(7) 0.013(7)
C8 0.055(10) 0.051(9) 0.048(9) 0.005(7) 0.002(7) 0.009(7)
C9 0.058(10) 0.039(7) 0.034(7) 0.003(6) 0.007(7) 0.007(7)
C10 0.055(10) 0.048(9) 0.040(8) -0.002(7) 0.001(7) 0.000(7)
C11 0.065(11) 0.055(9) 0.047(9) -0.001(8) -0.003(8) 0.000(8)
C12 0.073(13) 0.071(11) 0.051(10) -0.011(9) -0.003(9) -0.002(10)
C13 0.079(14) 0.080(13) 0.049(10) -0.007(9) -0.013(9) -0.001(10)
C14 0.071(13) 0.089(14) 0.065(12) -0.004(10) -0.001(10) -0.001(10)
C15 0.061(11) 0.061(10) 0.051(10) 0.000(8) 0.004(8) -0.004(8)
C16 0.060(10) 0.032(7) 0.036(8) 0.001(6) 0.007(7) 0.001(7)
C17 0.067(11) 0.044(8) 0.055(10) -0.005(7) 0.012(8) -0.002(8)
C18 0.078(13) 0.057(10) 0.056(10) -0.008(8) 0.004(9) 0.005(9)
C19 0.093(16) 0.074(12) 0.072(13) -0.010(11) 0.001(11) 0.002(12)
C20 0.083(14) 0.066(11) 0.068(12) -0.003(10) 0.001(10) -0.008(10)
C21 0.075(13) 0.072(12) 0.076(13) -0.006(10) 0.001(11) 0.001(10)
C22 0.075(13) 0.061(10) 0.061(11) -0.007(9) 0.007(10) 0.000(9)
C23 0.056(9) 0.044(8) 0.042(8) 0.001(7) 0.004(7) 0.020(7)
C24 0.057(9) 0.038(7) 0.034(7) 0.001(6) 0.007(6) 0.006(6)
C25 0.057(9) 0.040(7) 0.025(7) 0.002(6) 0.002(6) 0.010(7)
C26 0.059(10) 0.038(8) 0.040(8) 0.004(6) 0.002(7) 0.004(7)
C27 0.061(10) 0.038(7) 0.046(8) 0.005(7) 0.005(8) 0.011(7)
C28 0.061(10) 0.052(9) 0.041(8) 0.010(7) 0.002(7) 0.013(8)
C29 0.057(10) 0.057(10) 0.041(8) 0.000(7) 0.006(7) 0.000(8)
C30 0.060(10) 0.047(8) 0.040(8) 0.000(7) 0.007(7) 0.006(7)
C31 0.074(14) 0.077(13) 0.083(13) 0.016(11) 0.002(10) 0.022(10)

loop_
_atom_type_symbol
_atom_type_description
_atom_type_scat_dispersion_real
_atom_type_scat_dispersion_imag
_atom_type_scat_source
C C 0.0033 0.0016 'International Tables Vol C Tables 4.2.6.8 and 6.1.1.4'
H H 0.0000 0.0000 'International Tables Vol C Tables 4.2.6.8 and 6.1.1.4'
N N 0.0061 0.0033 'International Tables Vol C Tables 4.2.6.8 and 6.1.1.4'
O O 0.0106 0.0060 'International Tables Vol C Tables 4.2.6.8 and 6.1.1.4'
S S 0.1246 0.1234 'International Tables Vol C Tables 4.2.6.8 and 6.1.1.4'
Cl Cl 0.1484 0.1585 'International Tables Vol C Tables 4.2.6.8 and 6.1.1.4'
Br Br -0.2901 2.4595 'International Tables Vol C Tables 4.2.6.8 and 6.1.1.4'
I I -0.4742 1.8119 'International Tables Vol C Tables 4.2.6.8 and 6.1.1.4'

loop_
_geom_angle_atom_site_label_1
_geom_angle_atom_site_label_2
_geom_angle_atom_site_label_3
_geom_angle
C1 N1 C5 120.1(11)
C1 N1 S1 118.3(10)
C5 N1 S1 119.0(9)
O3 S1 O2 119.6(7)
O3 S1 N1 108.5(6)
O2 S1 N1 105.9(6)
O3 S1 C10 109.7(7)
O2 S1 C10 109.2(7)
N1 S1 C10 102.6(6)
O4 S2 O5 118.4(7)
O4 S2 C17 108.9(8)
O5 S2 C17 108.3(7)
O4 S2 C16 109.6(6)
O5 S2 C16 109.3(7)
C17 S2 C16 100.9(7)
O1 C1 N1 120.1(13)
O1 C1 C2 123.5(13)
N1 C1 C2 116.3(13)
C1 C2 C23 107.9(12)
C1 C2 C16 104.9(10)
C23 C2 C16 109.9(11)
C1 C2 C3 104.0(10)
C23 C2 C3 117.1(11)
C16 C2 C3 112.1(12)
C24 C3 C4 126.2(13)
C24 C3 C2 125.3(13)
C4 C3 C2 107.6(10)
C5 C4 C9 120.4(12)
C5 C4 C3 117.2(13)
C9 C4 C3 121.7(12)
C4 C5 C6 120.4(14)
C4 C5 N1 119.0(12)
C6 C5 N1 120.2(12)
C7 C6 C5 119.8(14)
C7 C6 H6 120.1
C5 C6 H6 120.1
C8 C7 C6 118.8(14)
C8 C7 H7 120.6
C6 C7 H7 120.6
C7 C8 C9 122.5(15)
C7 C8 Cl1 119.2(12)
C9 C8 Cl1 118.2(12)
C8 C9 C4 118.0(13)
C8 C9 H9 121.0
C4 C9 H9 121.0
C15 C10 C11 122.9(15)
C15 C10 S1 119.6(12)
C11 C10 S1 117.4(12)
C12 C11 C10 120.3(16)
C12 C11 H11 119.9
C10 C11 H11 119.9
C11 C12 C13 117.4(17)
C11 C12 H12 121.3
C13 C12 H12 121.3
C12 C13 C14 123.2(16)
C12 C13 Cl2 118.5(15)
C14 C13 Cl2 118.2(16)
C15 C14 C13 118.1(18)
C15 C14 H14 120.9
C13 C14 H14 120.9
C10 C15 C14 118.0(16)
C10 C15 H15 121.0
C14 C15 H15 121.0
C2 C16 S2 114.7(9)
C2 C16 H16A 108.6
S2 C16 H16A 108.6
C2 C16 H16B 108.6
S2 C16 H16B 108.6
H16A C16 H16B 107.6
C18 C17 C22 120.7(16)
C18 C17 S2 119.5(13)
C22 C17 S2 119.6(13)
C17 C18 C19 119.9(18)
C17 C18 H18 120.1
C19 C18 H18 120.1
C20 C19 C18 119.3(19)
C20 C19 H19 120.3
C18 C19 H19 120.3
C19 C20 C21 120.1(19)
C19 C20 Br1 119.7(16)
C21 C20 Br1 120.1(16)
C22 C21 C20 121.6(19)
C22 C21 H21 119.2
C20 C21 H21 119.2
C21 C22 C17 118.2(17)
C21 C22 H22 120.9
C17 C22 H22 120.9
C2 C23 H23A 109.5
C2 C23 H23B 109.5
H23A C23 H23B 109.5
C2 C23 H23C 109.5
H23A C23 H23C 109.5
H23B C23 H23C 109.5
C3 C24 C25 133.4(13)
C3 C24 I1 116.2(10)
C25 C24 I1 110.3(9)
C30 C25 C26 118.8(12)
C30 C25 C24 121.8(12)
C26 C25 C24 119.3(13)
C27 C26 C25 119.2(14)
C27 C26 H26 120.4
C25 C26 H26 120.4
C28 C27 C26 123.1(14)
C28 C27 H27 118.5
C26 C27 H27 118.5
C27 C28 C29 116.4(13)
C27 C28 C31 122.3(15)
C29 C28 C31 121.4(15)
C30 C29 C28 122.1(14)
C30 C29 H29 119.0
C28 C29 H29 119.0
C29 C30 C25 120.5(14)
C29 C30 H30 119.8
C25 C30 H30 119.8
C28 C31 H31A 109.5
C28 C31 H31B 109.5
H31A C31 H31B 109.5
C28 C31 H31C 109.5
H31A C31 H31C 109.5
H31B C31 H31C 109.5

loop_
_geom_bond_atom_site_label_1
_geom_bond_atom_site_label_2
_geom_bond_distance
I1 C24 2.161(14)
Br1 C20 1.886(19)
Cl1 C8 1.754(17)
Cl2 C13 1.731(17)
N1 C1 1.401(17)
N1 C5 1.432(18)
N1 S1 1.723(11)
O1 C1 1.219(17)
O2 S1 1.433(10)
O3 S1 1.423(11)
O4 S2 1.437(11)
O5 S2 1.439(10)
S1 C10 1.754(15)
S2 C17 1.764(17)
S2 C16 1.819(13)
C1 C2 1.538(19)
C2 C23 1.549(18)
C2 C16 1.567(18)
C2 C3 1.581(19)
C3 C24 1.339(18)
C3 C4 1.477(18)
C4 C5 1.349(18)
C4 C9 1.41(2)
C5 C6 1.423(19)
C6 C7 1.38(2)
C6 H6 0.9300
C7 C8 1.37(2)
C7 H7 0.9300
C8 C9 1.39(2)
C9 H9 0.9300
C10 C15 1.38(2)
C10 C11 1.38(2)
C11 C12 1.38(2)
C11 H11 0.9300
C12 C13 1.39(3)
C12 H12 0.9300
C13 C14 1.41(3)
C14 C15 1.40(2)
C14 H14 0.9300
C15 H15 0.9300
C16 H16A 0.9700
C16 H16B 0.9700
C17 C18 1.37(2)
C17 C22 1.39(2)
C18 C19 1.42(3)
C18 H18 0.9300
C19 C20 1.35(3)
C19 H19 0.9300
C20 C21 1.40(3)
C21 C22 1.37(2)
C21 H21 0.9300
C22 H22 0.9300
C23 H23A 0.9600
C23 H23B 0.9600
C23 H23C 0.9600
C24 C25 1.454(18)
C25 C30 1.40(2)
C25 C26 1.404(18)
C26 C27 1.402(19)
C26 H26 0.9300
C27 C28 1.39(2)
C27 H27 0.9300
C28 C29 1.41(2)
C28 C31 1.51(2)
C29 C30 1.39(2)
C29 H29 0.9300
C30 H30 0.9300
C31 H31A 0.9600
C31 H31B 0.9600
C31 H31C 0.9600

loop_
_geom_torsion_atom_site_label_1
_geom_torsion_atom_site_label_2
_geom_torsion_atom_site_label_3
_geom_torsion_atom_site_label_4
_geom_torsion
C1 N1 S1 O3 -64.8(11)
C5 N1 S1 O3 133.3(10)
C1 N1 S1 O2 165.6(10)
C5 N1 S1 O2 3.7(11)
C1 N1 S1 C10 51.2(12)
C5 N1 S1 C10 -110.7(10)
C5 N1 C1 O1 -179.2(13)
S1 N1 C1 O1 19.2(18)
C5 N1 C1 C2 5.2(17)
S1 N1 C1 C2 -156.4(9)
O1 C1 C2 C23 -11.1(18)
N1 C1 C2 C23 164.4(11)
O1 C1 C2 C16 106.0(15)
N1 C1 C2 C16 -78.5(14)
O1 C1 C2 C3 -136.1(14)
N1 C1 C2 C3 39.3(15)
C1 C2 C3 C24 106.1(15)
C23 C2 C3 C24 -13(2)
C16 C2 C3 C24 -141.1(14)
C1 C2 C3 C4 -64.2(13)
C23 C2 C3 C4 176.9(12)
C16 C2 C3 C4 48.6(14)
C24 C3 C4 C5 -123.1(16)
C2 C3 C4 C5 47.1(15)
C24 C3 C4 C9 66(2)
C2 C3 C4 C9 -124.2(13)
C9 C4 C5 C6 -1(2)
C3 C4 C5 C6 -172.0(12)
C9 C4 C5 N1 171.4(12)
C3 C4 C5 N1 0.0(18)
C1 N1 C5 C4 -29.1(18)
S1 N1 C5 C4 132.4(11)
C1 N1 C5 C6 142.9(13)
S1 N1 C5 C6 -55.6(16)
C4 C5 C6 C7 -1(2)
N1 C5 C6 C7 -172.9(13)
C5 C6 C7 C8 3(2)
C6 C7 C8 C9 -3(2)
C6 C7 C8 Cl1 177.9(11)
C7 C8 C9 C4 2(2)
Cl1 C8 C9 C4 -179.6(10)
C5 C4 C9 C8 0(2)
C3 C4 C9 C8 171.4(13)
O3 S1 C10 C15 15.0(14)
O2 S1 C10 C15 147.8(12)
N1 S1 C10 C15 -100.2(13)
O3 S1 C10 C11 -167.7(12)
O2 S1 C10 C11 -34.8(14)
N1 S1 C10 C11 77.2(13)
C15 C10 C11 C12 1(2)
S1 C10 C11 C12 -176.7(12)
C10 C11 C12 C13 1(2)
C11 C12 C13 C14 -3(3)
C11 C12 C13 Cl2 175.7(13)
C12 C13 C14 C15 3(3)
Cl2 C13 C14 C15 -175.6(13)
C11 C10 C15 C14 -1(2)
S1 C10 C15 C14 176.7(12)
C13 C14 C15 C10 -1(3)
C1 C2 C16 S2 177.3(10)
C23 C2 C16 S2 -66.9(14)
C3 C2 C16 S2 65.2(13)
O4 S2 C16 C2 -44.3(12)
O5 S2 C16 C2 87.0(11)
C17 S2 C16 C2 -159.0(11)
O4 S2 C17 C18 151.8(13)
O5 S2 C17 C18 21.8(15)
C16 S2 C17 C18 -92.9(14)
O4 S2 C17 C22 -33.4(15)
O5 S2 C17 C22 -163.4(13)
C16 S2 C17 C22 81.9(14)
C22 C17 C18 C19 1(3)
S2 C17 C18 C19 176.2(14)
C17 C18 C19 C20 0(3)
C18 C19 C20 C21 -4(3)
C18 C19 C20 Br1 -178.7(14)
C19 C20 C21 C22 6(3)
Br1 C20 C21 C22 -179.2(14)
C20 C21 C22 C17 -4(3)
C18 C17 C22 C21 1(3)
S2 C17 C22 C21 -174.2(14)
C4 C3 C24 C25 -178.9(15)
C2 C3 C24 C25 13(3)
C4 C3 C24 I1 3(2)
C2 C3 C24 I1 -165.7(10)
C3 C24 C25 C30 -112.3(19)
I1 C24 C25 C30 66.1(16)
C3 C24 C25 C26 71(2)
I1 C24 C25 C26 -110.1(13)
C30 C25 C26 C27 2(2)
C24 C25 C26 C27 178.4(13)
C25 C26 C27 C28 -2(2)
C26 C27 C28 C29 1(2)
C26 C27 C28 C31 -179.9(16)
C27 C28 C29 C30 -1(2)
C31 C28 C29 C30 179.9(15)
C28 C29 C30 C25 2(2)
C26 C25 C30 C29 -2(2)
C24 C25 C30 C29 -178.4(14)
